data_7720730
loop_
_publ_author_name
'Huo, Nan-Nan'
'Zhang, De-Ke'
'Wei, Yu-Zhen'
'Luo, Peng'
'Li, Si'

_publ_section_title
;
 Construction of bowl-shaped copper clusters and nitrate-selective
 sensing.
;
_journal_issue 15
_journal_name_full 'Dalton transactions (Cambridge, England : 2003)'
_journal_page_first 6015
_journal_page_last 6023
_journal_paper_doi 10.1039/d6dt00475j
_journal_volume 55
_journal_year 2026
_chemical_formula_moiety 'C105 H93 Cu4 N6 O3 P4, B F4, C H4 O'
_chemical_formula_sum 'C106 H97 B Cu4 F4 N6 O4 P4'
_chemical_formula_weight 1983.74
_chemical_name_systematic Cu4-BF4
_space_group_crystal_system monoclinic
_space_group_IT_number 14
_space_group_name_Hall '-P 2ybc'
_space_group_name_H-M_alt 'P 1 21/c 1'
_atom_sites_solution_hydrogens geom
_atom_sites_solution_primary iterative
_audit_creation_date 2025-11-22
_audit_creation_method
;
Olex2 1.2
(compiled 2018.05.29 svn.r3508 for OlexSys, GUI svn.r5506)
;
_audit_update_record
;
2026-03-13 deposited with the CCDC.	2026-03-18 downloaded from the CCDC.
;
_cell_angle_alpha 90
_cell_angle_beta 95.3480(10)
_cell_angle_gamma 90
_cell_formula_units_Z 4
_cell_length_a 12.81400(10)
_cell_length_b 14.46030(10)
_cell_length_c 50.8898(4)
_cell_measurement_reflns_used 54261
_cell_measurement_temperature 200
_cell_measurement_theta_max 75.1270
_cell_measurement_theta_min 3.1520
_cell_volume 9388.54(12)
_computing_cell_refinement 'CrysAlisPro 1.171.42.92a (Rigaku OD, 2023)'
_computing_data_collection 'CrysAlisPro 1.171.42.92a (Rigaku OD, 2023)'
_computing_data_reduction 'CrysAlisPro 1.171.42.92a (Rigaku OD, 2023)'
_computing_molecular_graphics 'Olex2 (Dolomanov et al., 2009)'
_computing_publication_material 'Olex2 (Dolomanov et al., 2009)'
_computing_structure_refinement 'ShelXL (Sheldrick, 2015)'
_computing_structure_solution 'olex2.solve (Bourhis et al., 2015)'
_diffrn_ambient_environment N~2~
_diffrn_ambient_temperature 200
_diffrn_detector 'Hybrid Pixel Array Detector'
_diffrn_detector_area_resol_mean 10.0000
_diffrn_detector_type HyPix
_diffrn_measured_fraction_theta_full 0.999
_diffrn_measured_fraction_theta_max 0.985
_diffrn_measurement_details
;
List of Runs (angles in degrees, time in seconds):

  # Type    Start    End  Width  t~exp~   \w     \q     \k     \f   Frames
#--------------------------------------------------------------------------
  1  \w    -54.00 -18.28   0.38    0.09    --  -97.00  45.00-150.00   94
  2  \w    -53.00 -24.88   0.38    0.09    --  -97.00  45.00 -90.00   74
  3  \w    -53.00 -26.78   0.38    0.09    --  -97.00  45.00 -60.00   69
  4  \w    -47.00 -17.74   0.38    0.09    --  -97.00  45.00  90.00   77
  5  \w    -50.00 -21.88   0.38    0.09    --  -97.00  45.00 150.00   74
  6  \w    -43.00  30.72   0.38    0.04    --  -37.15  38.00  60.00  194
  7  \w    -47.00  16.08   0.38    0.04    --   37.15 -19.00 -60.00  166
  8  \w    -44.00  22.12   0.38    0.04    --   37.15 -19.00  60.00  174
  9  \w     76.00 168.72   0.38    0.09    --  108.41 125.00  90.00  244
 10  \w    128.00 166.76   0.38    0.09    --  108.41 106.00  70.00  102
 11  \w    -47.00  18.36   0.38    0.04    --   37.15 -19.00-180.00  172
 12  \w     38.00 101.08   0.38    0.09    --  108.41 -77.00-180.00  166
 13  \w     37.00  63.22   0.38    0.09    --  108.41 -61.00-120.00   69
 14  \w     71.00  97.22   0.38    0.09    --  108.41 -77.00   0.00   69
 15  \w     37.00  64.36   0.38    0.09    --  108.41 -77.00   0.00   72
 16  \w     54.00  80.22   0.38    0.09    --  108.41 -77.00 150.00   69
 17  \w     38.00  67.64   0.38    0.09    --  108.41 -61.00 120.00   78
 18  \w     34.00  67.06   0.38    0.09    --  108.41 -61.00  30.00   87
 19  \w     39.00  65.22   0.38    0.09    --  108.41 -61.00   0.00   69
 20  \w     38.00  66.50   0.38    0.09    --  108.41 -61.00-180.00   75
 21  \w     22.00 130.30   0.38    0.09    --  108.41   0.00-150.00  285
 22  \w    142.00 166.70   0.38    0.09    --  108.41   0.00-150.00   65
 23  \w     82.00 143.94   0.38    0.09    --  108.41  45.00-150.00  163
 24  \w    149.00 173.70   0.38    0.09    --  108.41   0.00   0.00   65
 25  \w     29.00 174.16   0.38    0.09    --  108.41  15.00  60.00  382
 26  \w     31.00 100.16   0.38    0.09    --  108.41   0.00   0.00  182
 27  \w     68.00  94.22   0.38    0.09    --  108.41 -95.00-150.00   69
 28  \w     33.00 111.28   0.38    0.09    --  108.41-125.00-180.00  206
 29  \w     44.00  69.08   0.38    0.09    --  108.41-125.00 -90.00   66
 30  \w     76.00 101.08   0.38    0.09    --  108.41-125.00 -90.00   66
 31  \w     33.00 111.28   0.38    0.09    --  108.41-125.00 -30.00  206
 32  \w     59.00 111.06   0.38    0.09    --  108.41-125.00 -60.00  137
 33  \w     72.00  98.22   0.38    0.09    --  108.41-125.00 120.00   69
 34  \w     75.00 111.10   0.38    0.09    --  108.41-125.00 150.00   95
 35  \w     42.00  67.08   0.38    0.09    --  108.41-125.00 150.00   66
 36  \w     37.00  63.22   0.38    0.09    --  108.41-125.00 120.00   69
 37  \w     44.00  69.08   0.38    0.09    --  108.41 -95.00  90.00   66
 38  \w     28.00  99.06   0.38    0.09    --  108.41 -95.00   0.00  187
 39  \w     81.00 106.08   0.38    0.09    --  108.41-106.00 -29.00   66
 40  \w     34.00  67.06   0.38    0.04    --   37.15-106.00 -29.00   87
 41  \w      2.00  27.08   0.38    0.04    --   37.15-106.00 -29.00   66
 42  \w    -84.00 -18.26   0.38    0.04    --  -37.15 106.00  70.00  173
 43  \w    -54.00 -24.74   0.38    0.09    --  -97.00 125.00 120.00   77
 44  \w   -100.00 -72.64   0.38    0.09    --  -97.00 125.00 120.00   72
 45  \w    -88.00 -61.78   0.38    0.09    --  -97.00 106.00  70.00   69
 46  \w    -93.00 -66.78   0.38    0.04    --  -37.15 125.00  30.00   69
 47  \w    -78.00 -28.98   0.38    0.04    --  -37.15 125.00 -30.00  129
 48  \w   -127.00 -58.98   0.38    0.09    --  -97.00 146.00-120.43  179
 49  \w   -142.08 -60.00   0.38    0.09    --  -97.00 -30.00-150.00  216
 50  \w   -173.00 -90.92   0.38    0.09    --  -97.00-106.00 -29.00  216
 51  \w   -110.00  -9.68   0.38    0.04    --  -37.15 -57.00 -90.00  264
;
_diffrn_measurement_device 'four-circle diffractometer'
_diffrn_measurement_device_type 'ROD, Synergy Custom system, HyPix'
_diffrn_measurement_method '\w scans'
_diffrn_orient_matrix_type 'CrysAlisPro convention (1999,Acta A55,543-557)'
_diffrn_orient_matrix_UB_11 -0.0035068000
_diffrn_orient_matrix_UB_12 0.0425458000
_diffrn_orient_matrix_UB_13 0.0276597000
_diffrn_orient_matrix_UB_21 0.0985179000
_diffrn_orient_matrix_UB_22 -0.0554241000
_diffrn_orient_matrix_UB_23 0.0099677000
_diffrn_orient_matrix_UB_31 0.0697148000
_diffrn_orient_matrix_UB_32 0.0804213000
_diffrn_orient_matrix_UB_33 -0.0077657000
_diffrn_radiation_monochromator mirror
_diffrn_radiation_probe x-ray
_diffrn_radiation_type CuK\a
_diffrn_radiation_wavelength 1.54184
_diffrn_reflns_av_R_equivalents 0.0623
_diffrn_reflns_av_unetI/netI 0.0341
_diffrn_reflns_Laue_measured_fraction_full 0.999
_diffrn_reflns_Laue_measured_fraction_max 0.985
_diffrn_reflns_limit_h_max 16
_diffrn_reflns_limit_h_min -14
_diffrn_reflns_limit_k_max 18
_diffrn_reflns_limit_k_min -16
_diffrn_reflns_limit_l_max 63
_diffrn_reflns_limit_l_min -63
_diffrn_reflns_number 111641
_diffrn_reflns_point_group_measured_fraction_full 0.999
_diffrn_reflns_point_group_measured_fraction_max 0.985
_diffrn_reflns_theta_full 67.684
_diffrn_reflns_theta_max 75.457
_diffrn_reflns_theta_min 3.178
_diffrn_source 'Rotating-anode X-ray tube'
_diffrn_source_type 'Rigaku (Cu) X-ray Source'
_exptl_absorpt_coefficient_mu 2.185
_exptl_absorpt_correction_T_max 1.00000
_exptl_absorpt_correction_T_min 0.67135
_exptl_absorpt_correction_type multi-scan
_exptl_absorpt_process_details
;
CrysAlisPro 1.171.42.92a (Rigaku Oxford Diffraction, 2023)
Empirical absorption correction using spherical harmonics,
implemented in SCALE3 ABSPACK scaling algorithm.
;
_exptl_crystal_colour 'clear whiteish blue'
_exptl_crystal_colour_lustre clear
_exptl_crystal_colour_modifier whiteish
_exptl_crystal_colour_primary blue
_exptl_crystal_density_diffrn 1.403
_exptl_crystal_description needle
_exptl_crystal_F_000 4096
_exptl_crystal_size_max 0.15
_exptl_crystal_size_mid 0.15
_exptl_crystal_size_min 0.05
_refine_diff_density_max 0.492
_refine_diff_density_min -0.636
_refine_diff_density_rms 0.066
_refine_ls_extinction_method none
_refine_ls_goodness_of_fit_ref 1.020
_refine_ls_hydrogen_treatment constr
_refine_ls_matrix_type full
_refine_ls_number_parameters 1253
_refine_ls_number_reflns 19160
_refine_ls_number_restraints 366
_refine_ls_restrained_S_all 1.016
_refine_ls_R_factor_all 0.0429
_refine_ls_R_factor_gt 0.0393
_refine_ls_shift/su_max 0.003
_refine_ls_shift/su_mean 0.000
_refine_ls_structure_factor_coef Fsqd
_refine_ls_weighting_details
;
 w=1/[\s^2^(Fo^2^)+(0.0673P)^2^+4.6844P]
 where P=(Fo^2^+2Fc^2^)/3
;
_refine_ls_weighting_scheme calc
_refine_ls_wR_factor_gt 0.1068
_refine_ls_wR_factor_ref 0.1097
_reflns_Friedel_coverage 0.000
_reflns_number_gt 17306
_reflns_number_total 19160
_reflns_threshold_expression 'I > 2\s(I)'
_cod_data_source_file d6dt00475j2.cif
_cod_data_source_block Cu4-BF4
_cod_depositor_comments 'Adding full bibliography for 7720727--7720731.cif.'
_cod_database_code 7720730
_shelxl_version_number 2013-2
_shelx_space_group_comment
;
The symmetry employed for this shelxl refinement is uniquely defined
by the following loop, which should always be used as a source of
symmetry information in preference to the above space-group names.
They are only intended as comments.
;
_shelx_estimated_absorpt_t_max 0.899
_shelx_estimated_absorpt_t_min 0.735
_reflns_odcompleteness_completeness 99.95
_reflns_odcompleteness_iscentric 1
_reflns_odcompleteness_theta 66.97
_olex2_refinement_description
;
1. Fixed Uiso
 At 1.2 times of:
  All C(H) groups, All C(H,H) groups, All N(H) groups
 At 1.5 times of:
  All C(H,H,H) groups, All O(H) groups
2. Uiso/Uaniso restraints and constraints
H55 \\sim C18 \\sim C42 \\sim C59 \\sim C93 \\sim C96 \\sim C105 \\sim C107
\\sim C108 \\sim C109 \\sim C110 \\sim C111 \\sim C112: within 2A with sigma of
0.01 and sigma for terminal atoms of 0.02
C16 \\sim C57 \\sim C87 \\sim C99 \\sim C100 \\sim C101 \\sim C113 \\sim C114
\\sim C115 \\sim C116 \\sim C117 \\sim C118: within 2A with sigma of 0.01 and
sigma for terminal atoms of 0.02
3. Others
 Sof(C107)=Sof(H107)=Sof(C108)=Sof(H108)=Sof(C109)=Sof(C110)=Sof(H110)=
 Sof(C111)=Sof(H111)=Sof(C112)=Sof(H112)=1-FVAR(1)
 Sof(C18)=Sof(C42)=Sof(H42)=Sof(C59)=Sof(H59)=Sof(C93)=Sof(H93)=Sof(C96)=
 Sof(H96)=Sof(C105)=Sof(H105)=FVAR(1)
 Sof(C113)=Sof(H113)=Sof(C114)=Sof(H114)=Sof(C115)=Sof(H115)=Sof(C116)=
 Sof(H116)=Sof(C117)=Sof(H117)=Sof(C118)=1-FVAR(2)
 Sof(C16)=Sof(C57)=Sof(H57)=Sof(C87)=Sof(H87)=Sof(C99)=Sof(H99)=Sof(C100)=
 Sof(H100)=Sof(C101)=Sof(H101)=FVAR(2)
4.a Secondary CH2 refined with riding coordinates:
 C88(H88A,H88B), C97(H97A,H97B), C98(H98A,H98B)
4.b Aromatic/amide H refined with riding coordinates:
 N1(H1), N2(H2), N3(H3), N4(H4), N5(H5), N6(H6), C15(H15), C19(H19), C23(H23),
 C24(H24), C25(H25), C26(H26), C27(H27), C29(H29), C30(H30), C32(H32), C36(H36),
  C37(H37), C38(H38), C39(H39), C41(H41), C43(H43), C44(H44), C45(H45),
 C46(H46), C47(H47), C48(H48), C49(H49), C51(H51), C52(H52), C53(H53), C54(H54),
  C55(H55), C56(H56), C58(H58), C60(H60), C61(H61), C62(H62), C63(H63),
 C64(H64), C65(H65), C66(H66), C67(H67), C68(H68), C69(H69), C70(H70), C71(H71),
  C72(H72), C73(H73), C74(H74), C75(H75), C76(H76), C77(H77), C78(H78),
 C79(H79), C80(H80), C81(H81), C82(H82), C83(H83), C84(H84), C85(H85), C86(H86),
  C89(H89), C90(H90), C91(H91), C92(H92), C94(H94), C95(H95), C42(H42),
 C57(H57), C59(H59), C87(H87), C93(H93), C96(H96), C99(H99), C100(H100),
 C101(H101), C105(H105), C107(H107), C108(H108), C110(H110), C111(H111),
 C112(H112), C113(H113), C114(H114), C115(H115), C116(H116), C117(H117)
4.c Fitted hexagon refined as free rotating group:
 C107(C108,C109,C110,C111,C112), C113(C114,C115,C116,C117,C118)
4.d Idealised Me refined as rotating group:
 C102(H10A,H10B,H10C), C103(H10D,H10E,H10F), C104(H10G,H10H,H10I), C106(H10J,
 H10K,H10L)
4.e Idealised tetrahedral OH refined as rotating group:
 O4(H4A)
;
_olex2_submission_original_sample_id Cu4-BF4
_olex2_submission_special_instructions 'No special instructions were received'
_oxdiff_exptl_absorpt_empirical_details
;
Empirical correction (ABSPACK) includes:
- Absorption correction using spherical harmonics
- Frame scaling
;
_oxdiff_exptl_absorpt_empirical_full_max 3.887
_oxdiff_exptl_absorpt_empirical_full_min 0.444

loop_
_space_group_symop_operation_xyz
'x, y, z'
'-x, y+1/2, -z+1/2'
'-x, -y, -z'
'x, -y-1/2, z-1/2'

loop_
_atom_site_label
_atom_site_type_symbol
_atom_site_fract_x
_atom_site_fract_y
_atom_site_fract_z
_atom_site_U_iso_or_equiv
_atom_site_adp_type
_atom_site_occupancy
_atom_site_site_symmetry_order
_atom_site_calc_flag
_atom_site_refinement_flags_posn
_atom_site_refinement_flags_adp
_atom_site_refinement_flags_occupancy
_atom_site_disorder_assembly
_atom_site_disorder_group
Cu1 Cu 0.44356(2) 0.77968(2) 0.62486(2) 0.02075(7) Uani 1 1 d . . . . .
Cu2 Cu 0.36559(2) 0.76981(2) 0.57887(2) 0.02324(7) Uani 1 1 d . . . . .
Cu3 Cu 0.28607(2) 0.81766(2) 0.64746(2) 0.02386(7) Uani 1 1 d . . . . .
Cu4 Cu 0.46733(2) 0.61639(2) 0.63723(2) 0.02465(7) Uani 1 1 d . . . . .
P1 P 0.37161(4) 0.73861(3) 0.53580(2) 0.02625(10) Uani 1 1 d . . . . .
P2 P 0.59287(3) 0.86270(3) 0.62659(2) 0.02348(9) Uani 1 1 d . . . . .
P3 P 0.52758(4) 0.51124(3) 0.66709(2) 0.02678(10) Uani 1 1 d . . . . .
P4 P 0.17836(4) 0.92004(3) 0.66385(2) 0.02666(10) Uani 1 1 d . . . . .
O1 O 0.08925(15) 0.57777(13) 0.72864(3) 0.0522(4) Uani 1 1 d . . . . .
O2 O -0.02426(15) 0.80848(14) 0.51937(4) 0.0584(5) Uani 1 1 d . . . . .
O3 O 0.33740(18) 0.26767(13) 0.58654(6) 0.0790(8) Uani 1 1 d . . . . .
N1 N 0.09556(13) 0.82303(12) 0.55548(3) 0.0321(3) Uani 1 1 d . . . . .
H1 H 0.1229 0.7926 0.5694 0.039 Uiso 1 1 calc R . . . .
N2 N 0.38339(14) 0.41912(12) 0.59491(4) 0.0353(4) Uani 1 1 d . . . . .
H2 H 0.3631 0.4696 0.6027 0.042 Uiso 1 1 calc R . . . .
N3 N 0.19858(14) 0.64196(13) 0.70033(3) 0.0341(4) Uani 1 1 d . . . . .
H3 H 0.2121 0.6423 0.6837 0.041 Uiso 1 1 calc R . . . .
N4 N 0.02197(16) 0.68328(14) 0.54402(4) 0.0440(4) Uani 1 1 d . . . . .
H4 H 0.0552 0.6627 0.5588 0.053 Uiso 1 1 calc R . . . .
N5 N 0.06074(17) 0.55154(15) 0.68477(4) 0.0481(5) Uani 1 1 d . . . . .
H5 H 0.0809 0.5630 0.6690 0.058 Uiso 1 1 calc R . . . .
N6 N 0.22708(17) 0.36102(14) 0.60594(5) 0.0484(5) Uani 1 1 d . . . . .
H6 H 0.2178 0.4160 0.6127 0.058 Uiso 1 1 calc R . . . .
C1 C 0.45453(14) 0.66971(12) 0.59849(3) 0.0236(3) Uani 1 1 d . . . . .
C2 C 0.21366(14) 0.94586(13) 0.57016(3) 0.0271(4) Uani 1 1 d . . . . .
C3 C 0.27020(14) 0.88309(12) 0.58857(3) 0.0248(3) Uani 1 1 d . . . . .
C4 C 0.30893(14) 0.84810(12) 0.60957(3) 0.0234(3) Uani 1 1 d . . . . .
C5 C 0.36321(14) 0.73629(12) 0.67946(4) 0.0255(4) Uani 1 1 d . . . . .
C6 C 0.64828(15) 0.91764(13) 0.65707(4) 0.0284(4) Uani 1 1 d . . . . .
C7 C 0.40236(14) 0.71753(12) 0.65862(3) 0.0237(3) Uani 1 1 d . . . . .
C8 C 0.42228(16) 0.46479(14) 0.68495(4) 0.0311(4) Uani 1 1 d . . . . .
C9 C 0.34821(16) 0.74155(13) 0.70708(4) 0.0282(4) Uani 1 1 d . . . . .
C10 C 0.34158(15) 0.61710(14) 0.52994(4) 0.0302(4) Uani 1 1 d . . . . .
C11 C 0.47881(16) 0.42425(13) 0.58367(4) 0.0318(4) Uani 1 1 d . . . . .
C12 C 0.12623(15) 0.91607(14) 0.55354(4) 0.0291(4) Uani 1 1 d . . . . .
C13 C 0.50211(16) 0.75565(14) 0.52474(4) 0.0295(4) Uani 1 1 d . . . . .
C14 C 0.26566(16) 0.69416(14) 0.71764(4) 0.0309(4) Uani 1 1 d . . . . .
C15 C 0.07295(17) 0.97990(16) 0.53651(4) 0.0367(4) Uani 1 1 d . . . . .
H15 H 0.0136 0.9607 0.5253 0.044 Uiso 1 1 calc R . . . .
C17 C 0.09374(15) 0.88748(14) 0.68937(4) 0.0295(4) Uani 1 1 d . . . . .
C19 C 0.24591(17) 1.03838(14) 0.56943(4) 0.0336(4) Uani 1 1 d . . . . .
H19 H 0.3048 1.0586 0.5807 0.040 Uiso 1 1 calc R . . . .
C20 C 0.02782(16) 0.77414(16) 0.53813(4) 0.0351(4) Uani 1 1 d . . . . .
C21 C 0.62087(16) 0.55901(15) 0.69290(4) 0.0325(4) Uani 1 1 d . . . . .
C22 C 0.49041(14) 0.59030(13) 0.59676(3) 0.0250(3) Uani 1 1 d . . . . .
C23 C 0.27469(17) 0.57465(16) 0.54609(4) 0.0372(4) Uani 1 1 d . . . . .
H23 H 0.2499 0.6082 0.5603 0.045 Uiso 1 1 calc R . . . .
C24 C 0.58437(17) 0.93541(16) 0.67710(4) 0.0368(4) Uani 1 1 d . . . . .
H24 H 0.5124 0.9184 0.6750 0.044 Uiso 1 1 calc R . . . .
C25 C 0.58914(17) 0.73036(15) 0.54147(4) 0.0351(4) Uani 1 1 d . . . . .
H25 H 0.5798 0.7021 0.5579 0.042 Uiso 1 1 calc R . . . .
C26 C 0.41926(19) 0.79221(16) 0.72393(4) 0.0377(5) Uani 1 1 d . . . . .
H26 H 0.4758 0.8232 0.7169 0.045 Uiso 1 1 calc R . . . .
C27 C 0.03746(18) 0.80570(15) 0.68512(5) 0.0393(5) Uani 1 1 d . . . . .
H27 H 0.0486 0.7680 0.6704 0.047 Uiso 1 1 calc R . . . .
C28 C 0.11409(18) 0.59014(16) 0.70611(4) 0.0393(5) Uani 1 1 d . . . . .
C29 C 0.63100(18) 0.51462(15) 0.57541(4) 0.0383(5) Uani 1 1 d . . . . .
H29 H 0.6686 0.5713 0.5768 0.046 Uiso 1 1 calc R . . . .
C30 C 0.07522(16) 0.94275(16) 0.71086(4) 0.0350(4) Uani 1 1 d . . . . .
H30 H 0.1115 0.9997 0.7137 0.042 Uiso 1 1 calc R . . . .
C31 C 0.26801(16) 1.00930(14) 0.67745(4) 0.0324(4) Uani 1 1 d . . . . .
C32 C 0.2561(2) 0.70148(18) 0.74475(4) 0.0447(5) Uani 1 1 d . . . . .
H32 H 0.2003 0.6707 0.7522 0.054 Uiso 1 1 calc R . . . .
C33 C 0.08487(16) 0.98521(15) 0.64183(4) 0.0343(4) Uani 1 1 d . . . . .
C34 C 0.53334(16) 0.50879(13) 0.58541(4) 0.0289(4) Uani 1 1 d . . . . .
C35 C 0.59580(16) 0.40791(14) 0.65698(4) 0.0311(4) Uani 1 1 d . . . . .
C36 C 0.41211(19) 0.48387(18) 0.71120(4) 0.0436(5) Uani 1 1 d . . . . .
H36 H 0.4614 0.5229 0.7209 0.052 Uiso 1 1 calc R . . . .
C37 C 0.37881(19) 0.56691(16) 0.50943(5) 0.0420(5) Uani 1 1 d . . . . .
H37 H 0.4249 0.5950 0.4982 0.050 Uiso 1 1 calc R . . . .
C38 C 0.75328(17) 0.94415(17) 0.66046(4) 0.0399(5) Uani 1 1 d . . . . .
H38 H 0.7976 0.9324 0.6469 0.048 Uiso 1 1 calc R . . . .
C39 C 0.5216(2) 0.34941(15) 0.57082(5) 0.0437(5) Uani 1 1 d . . . . .
H39 H 0.4838 0.2930 0.5687 0.052 Uiso 1 1 calc R . . . .
C40 C 0.28773(16) 0.79905(16) 0.51039(4) 0.0342(4) Uani 1 1 d . . . . .
C41 C 0.68958(19) 0.50225(17) 0.70839(4) 0.0424(5) Uani 1 1 d . . . . .
H41 H 0.6892 0.4374 0.7054 0.051 Uiso 1 1 calc R . . . .
C43 C -0.0501(2) 0.83311(19) 0.72400(5) 0.0477(6) Uani 1 1 d . . . . .
H43 H -0.0982 0.8139 0.7361 0.057 Uiso 1 1 calc R . . . .
C44 C 0.00436(18) 0.91502(18) 0.72814(4) 0.0429(5) Uani 1 1 d . . . . .
H44 H -0.0070 0.9525 0.7429 0.051 Uiso 1 1 calc R . . . .
C45 C 0.10640(18) 1.07072(16) 0.53599(4) 0.0415(5) Uani 1 1 d . . . . .
H45 H 0.0700 1.1133 0.5242 0.050 Uiso 1 1 calc R . . . .
C46 C 0.68925(18) 0.74582(17) 0.53442(5) 0.0408(5) Uani 1 1 d . . . . .
H46 H 0.7480 0.7276 0.5460 0.049 Uiso 1 1 calc R . . . .
C47 C 0.34793(19) 0.40900(19) 0.67112(5) 0.0479(6) Uani 1 1 d . . . . .
H47 H 0.3527 0.3971 0.6529 0.057 Uiso 1 1 calc R . . . .
C48 C 0.31108(17) 1.00823(17) 0.70362(5) 0.0393(5) Uani 1 1 d . . . . .
H48 H 0.2917 0.9612 0.7153 0.047 Uiso 1 1 calc R . . . .
C49 C 0.19237(18) 1.10064(15) 0.55240(4) 0.0392(5) Uani 1 1 d . . . . .
H49 H 0.2144 1.1633 0.5520 0.047 Uiso 1 1 calc R . . . .
C50 C 0.31720(19) 0.34330(16) 0.59519(5) 0.0442(5) Uani 1 1 d . . . . .
C51 C 0.7305(2) 1.00358(18) 0.70335(5) 0.0466(5) Uani 1 1 d . . . . .
H51 H 0.7586 1.0322 0.7193 0.056 Uiso 1 1 calc R . . . .
C52 C 0.4088(2) 0.79806(18) 0.75081(4) 0.0477(6) Uani 1 1 d . . . . .
H52 H 0.4574 0.8327 0.7621 0.057 Uiso 1 1 calc R . . . .
C53 C 0.58405(19) 0.32141(15) 0.66842(4) 0.0398(5) Uani 1 1 d . . . . .
H53 H 0.5363 0.3139 0.6815 0.048 Uiso 1 1 calc R . . . .
C54 C 0.04713(18) 0.9483(2) 0.61765(4) 0.0461(6) Uani 1 1 d . . . . .
H54 H 0.0738 0.8911 0.6120 0.055 Uiso 1 1 calc R . . . .
C55 C 0.70470(19) 0.78730(17) 0.51077(5) 0.0443(5) Uani 1 1 d . . . . .
H55 H 0.7737 0.7991 0.5062 0.053 Uiso 1 1 calc R U . . .
C56 C 0.6741(2) 0.43903(17) 0.56349(5) 0.0477(6) Uani 1 1 d . . . . .
H56 H 0.7411 0.4435 0.5570 0.057 Uiso 1 1 calc R . . . .
C58 C 0.79352(19) 0.98748(19) 0.68343(5) 0.0470(6) Uani 1 1 d . . . . .
H58 H 0.8649 1.0061 0.6854 0.056 Uiso 1 1 calc R . . . .
C60 C -0.0346(2) 0.77900(17) 0.70227(6) 0.0494(6) Uani 1 1 d . . . . .
H60 H -0.0735 0.7235 0.6991 0.059 Uiso 1 1 calc R . . . .
C61 C 0.7103(2) 0.25656(19) 0.64191(6) 0.0523(6) Uani 1 1 d . . . . .
H61 H 0.7497 0.2050 0.6368 0.063 Uiso 1 1 calc R . . . .
C62 C 0.3268(2) 0.7529(2) 0.76081(4) 0.0520(6) Uani 1 1 d . . . . .
H62 H 0.3186 0.7571 0.7791 0.062 Uiso 1 1 calc R . . . .
C63 C 0.2435(2) 0.48373(17) 0.54172(5) 0.0460(5) Uani 1 1 d . . . . .
H63 H 0.1964 0.4556 0.5527 0.055 Uiso 1 1 calc R . . . .
C64 C 0.6264(2) 0.97826(19) 0.70022(5) 0.0476(6) Uani 1 1 d . . . . .
H64 H 0.5829 0.9901 0.7140 0.057 Uiso 1 1 calc R . . . .
C65 C 0.3020(2) 1.07639(18) 0.66046(5) 0.0490(6) Uani 1 1 d . . . . .
H65 H 0.2750 1.0768 0.6424 0.059 Uiso 1 1 calc R . . . .
C66 C 0.7584(2) 0.5400(2) 0.72811(5) 0.0507(6) Uani 1 1 d . . . . .
H66 H 0.8051 0.5007 0.7385 0.061 Uiso 1 1 calc R . . . .
C67 C 0.66531(17) 0.41738(16) 0.63781(4) 0.0386(5) Uani 1 1 d . . . . .
H67 H 0.6739 0.4758 0.6298 0.046 Uiso 1 1 calc R . . . .
C68 C 0.6415(2) 0.24624(17) 0.66088(5) 0.0486(6) Uani 1 1 d . . . . .
H68 H 0.6333 0.1876 0.6688 0.058 Uiso 1 1 calc R . . . .
C69 C 0.6182(2) 0.35745(17) 0.56122(5) 0.0511(6) Uani 1 1 d . . . . .
H69 H 0.6469 0.3058 0.5529 0.061 Uiso 1 1 calc R . . . .
C70 C 0.2957(2) 0.89492(17) 0.50905(5) 0.0455(5) Uani 1 1 d . . . . .
H70 H 0.3393 0.9274 0.5221 0.055 Uiso 1 1 calc R . . . .
C71 C 0.5189(2) 0.7959(2) 0.50073(5) 0.0548(7) Uani 1 1 d . . . . .
H71 H 0.4605 0.8129 0.4888 0.066 Uiso 1 1 calc R . . . .
C72 C 0.22040(19) 0.7531(2) 0.49184(5) 0.0460(5) Uani 1 1 d . . . . .
H72 H 0.2131 0.6878 0.4927 0.055 Uiso 1 1 calc R . . . .
C73 C 0.7222(2) 0.3417(2) 0.63037(5) 0.0503(6) Uani 1 1 d . . . . .
H73 H 0.7697 0.3486 0.6172 0.060 Uiso 1 1 calc R . . . .
C74 C 0.3824(2) 1.0761(2) 0.71265(6) 0.0518(6) Uani 1 1 d . . . . .
H74 H 0.4097 1.0763 0.7307 0.062 Uiso 1 1 calc R . . . .
C75 C 0.0438(2) 1.06885(18) 0.64988(5) 0.0481(6) Uani 1 1 d . . . . .
H75 H 0.0685 1.0947 0.6665 0.058 Uiso 1 1 calc R . . . .
C76 C 0.2810(2) 0.43432(17) 0.52151(6) 0.0531(6) Uani 1 1 d . . . . .
H76 H 0.2605 0.3717 0.5187 0.064 Uiso 1 1 calc R . . . .
C77 C -0.0295(2) 0.9947(2) 0.60159(5) 0.0594(7) Uani 1 1 d . . . . .
H77 H -0.0544 0.9696 0.5849 0.071 Uiso 1 1 calc R . . . .
C78 C 0.62379(19) 0.65343(17) 0.69765(5) 0.0467(5) Uani 1 1 d . . . . .
H78 H 0.5781 0.6935 0.6872 0.056 Uiso 1 1 calc R . . . .
C79 C 0.3482(2) 0.47545(19) 0.50541(6) 0.0553(7) Uani 1 1 d . . . . .
H79 H 0.3737 0.4410 0.4915 0.066 Uiso 1 1 calc R . . . .
C80 C 0.3295(2) 0.4458(2) 0.72342(5) 0.0581(7) Uani 1 1 d . . . . .
H80 H 0.3226 0.4595 0.7414 0.070 Uiso 1 1 calc R . . . .
C81 C 0.2400(2) 0.9433(2) 0.48869(5) 0.0595(8) Uani 1 1 d . . . . .
H81 H 0.2470 1.0086 0.4875 0.071 Uiso 1 1 calc R . . . .
C82 C 0.7601(2) 0.6335(2) 0.73279(5) 0.0530(6) Uani 1 1 d . . . . .
H82 H 0.8071 0.6589 0.7464 0.064 Uiso 1 1 calc R . . . .
C83 C -0.0694(2) 1.0773(2) 0.60985(6) 0.0613(8) Uani 1 1 d . . . . .
H83 H -0.1223 1.1086 0.5989 0.074 Uiso 1 1 calc R . . . .
C84 C 0.2668(2) 0.3706(2) 0.68369(6) 0.0607(7) Uani 1 1 d . . . . .
H84 H 0.2172 0.3314 0.6742 0.073 Uiso 1 1 calc R . . . .
C85 C -0.0328(2) 1.1144(2) 0.63382(6) 0.0590(7) Uani 1 1 d . . . . .
H85 H -0.0602 1.1714 0.6394 0.071 Uiso 1 1 calc R . . . .
C86 C 0.6191(2) 0.8115(2) 0.49383(6) 0.0641(8) Uani 1 1 d . . . . .
H86 H 0.6290 0.8392 0.4773 0.077 Uiso 1 1 calc R . . . .
C88 C 0.1447(2) 0.2920(2) 0.60664(6) 0.0567(7) Uani 1 1 d . . . . .
H88A H 0.1156 0.2947 0.6240 0.068 Uiso 1 1 calc R . . . .
H88B H 0.1750 0.2297 0.6047 0.068 Uiso 1 1 calc R . . . .
C89 C 0.1636(2) 0.8028(3) 0.47193(6) 0.0654(8) Uani 1 1 d . . . . .
H89 H 0.1168 0.7712 0.4594 0.079 Uiso 1 1 calc R . . . .
C90 C 0.2579(2) 0.3889(2) 0.70987(6) 0.0587(7) Uani 1 1 d . . . . .
H90 H 0.2026 0.3623 0.7185 0.070 Uiso 1 1 calc R . . . .
C91 C 0.3746(3) 1.1421(2) 0.66966(7) 0.0658(8) Uani 1 1 d . . . . .
H91 H 0.3978 1.1871 0.6579 0.079 Uiso 1 1 calc R . . . .
C92 C 0.4136(2) 1.1424(2) 0.69595(7) 0.0644(8) Uani 1 1 d . . . . .
H92 H 0.4621 1.1887 0.7024 0.077 Uiso 1 1 calc R . . . .
C94 C 0.6930(2) 0.6898(2) 0.71757(6) 0.0596(7) Uani 1 1 d . . . . .
H94 H 0.6938 0.7546 0.7207 0.072 Uiso 1 1 calc R . . . .
C95 C 0.1745(2) 0.8963(3) 0.47021(5) 0.0671(9) Uani 1 1 d . . . . .
H95 H 0.1369 0.9292 0.4562 0.080 Uiso 1 1 calc R . . . .
C97 C -0.0372(3) 0.6191(2) 0.52676(7) 0.0672(8) Uani 1 1 d . . . . .
H97A H -0.1021 0.6501 0.5192 0.081 Uiso 1 1 calc R . . . .
H97B H 0.0045 0.6032 0.5120 0.081 Uiso 1 1 calc R . . . .
C98 C -0.0285(3) 0.4919(3) 0.68696(7) 0.0762(10) Uani 1 1 d . . . . .
H98A H -0.0929 0.5299 0.6864 0.091 Uiso 1 1 calc R . . . .
H98B H -0.0202 0.4595 0.7042 0.091 Uiso 1 1 calc R . . . .
C102 C -0.0402(3) 0.4233(3) 0.66570(8) 0.0833(11) Uani 1 1 d . . . . .
H10A H -0.0507 0.4550 0.6486 0.125 Uiso 1 1 calc GR . . . .
H10B H -0.1009 0.3838 0.6680 0.125 Uiso 1 1 calc GR . . . .
H10C H 0.0232 0.3851 0.6662 0.125 Uiso 1 1 calc GR . . . .
C103 C -0.0652(4) 0.5354(3) 0.53942(9) 0.0986(14) Uani 1 1 d . . . . .
H10D H -0.1069 0.4963 0.5267 0.148 Uiso 1 1 calc GR . . . .
H10E H -0.1065 0.5503 0.5541 0.148 Uiso 1 1 calc GR . . . .
H10F H -0.0015 0.5023 0.5461 0.148 Uiso 1 1 calc GR . . . .
C104 C 0.0583(3) 0.3070(3) 0.58525(9) 0.0843(11) Uani 1 1 d . . . . .
H10G H 0.0868 0.3046 0.5680 0.126 Uiso 1 1 calc GR . . . .
H10H H 0.0263 0.3677 0.5875 0.126 Uiso 1 1 calc GR . . . .
H10I H 0.0052 0.2586 0.5861 0.126 Uiso 1 1 calc GR . . . .
C16 C 0.7044(7) 0.7953(6) 0.61715(19) 0.0337(16) Uani 0.530(15) 1 d . U P A 1
C18 C 0.5798(7) 0.9577(4) 0.60258(15) 0.0280(13) Uani 0.618(12) 1 d . U P A 1
C42 C 0.5650(9) 0.9423(5) 0.57547(16) 0.0348(13) Uani 0.618(12) 1 d . U P A 1
H42 H 0.5667 0.8808 0.5690 0.042 Uiso 0.618(12) 1 calc R . P A 1
C57 C 0.7735(8) 0.8300(7) 0.60037(18) 0.0397(14) Uani 0.530(15) 1 d . U P A 1
H57 H 0.7613 0.8891 0.5925 0.048 Uiso 0.530(15) 1 calc R . P A 1
C59 C 0.5481(8) 1.0140(5) 0.55800(13) 0.0437(13) Uani 0.618(12) 1 d . U P A 1
H59 H 0.5410 1.0022 0.5396 0.052 Uiso 0.618(12) 1 calc R . P A 1
C87 C 0.7242(7) 0.7077(6) 0.6282(2) 0.0446(15) Uani 0.530(15) 1 d . U P A 1
H87 H 0.6765 0.6821 0.6394 0.054 Uiso 0.530(15) 1 calc R . P A 1
C93 C 0.5702(6) 1.0478(4) 0.61146(10) 0.0418(12) Uani 0.618(12) 1 d . U P A 1
H93 H 0.5757 1.0602 0.6299 0.050 Uiso 0.618(12) 1 calc R . P A 1
C96 C 0.5415(6) 1.1030(4) 0.56721(12) 0.0492(13) Uani 0.618(12) 1 d . U P A 1
H96 H 0.5292 1.1527 0.5551 0.059 Uiso 0.618(12) 1 calc R . P A 1
C99 C 0.8611(7) 0.7788(7) 0.59496(17) 0.0507(15) Uani 0.530(15) 1 d . U P A 1
H99 H 0.9087 0.8034 0.5835 0.061 Uiso 0.530(15) 1 calc R . P A 1
C100 C 0.8789(6) 0.6937(6) 0.60594(19) 0.0488(16) Uani 0.530(15) 1 d . U P A 1
H100 H 0.9381 0.6588 0.6018 0.059 Uiso 0.530(15) 1 calc R . P A 1
C101 C 0.8118(7) 0.6577(5) 0.6229(2) 0.0521(15) Uani 0.530(15) 1 d . U P A 1
H101 H 0.8256 0.5991 0.6310 0.063 Uiso 0.530(15) 1 calc R . P A 1
C105 C 0.5525(7) 1.1199(3) 0.59356(10) 0.0526(14) Uani 0.618(12) 1 d . U P A 1
H105 H 0.5481 1.1816 0.5998 0.063 Uiso 0.618(12) 1 calc R . P A 1
C107 C 0.6077(10) 1.1157(5) 0.59033(15) 0.0531(18) Uani 0.382(12) 1 d . U P A 2
H107 H 0.6250 1.1781 0.5947 0.064 Uiso 0.382(12) 1 calc R . P A 2
C108 C 0.6125(9) 1.0488(6) 0.61002(13) 0.0397(17) Uani 0.382(12) 1 d G U P A 2
H108 H 0.6331 1.0655 0.6278 0.048 Uiso 0.382(12) 1 calc R . P A 2
C109 C 0.5872(12) 0.9575(5) 0.6037(2) 0.029(2) Uani 0.382(12) 1 d G U P A 2
C110 C 0.5571(15) 0.9331(6) 0.5777(2) 0.035(2) Uani 0.382(12) 1 d G U P A 2
H110 H 0.5398 0.8707 0.5733 0.042 Uiso 0.382(12) 1 calc R . P A 2
C111 C 0.5523(12) 1.0000(7) 0.55797(17) 0.044(2) Uani 0.382(12) 1 d G U P A 2
H111 H 0.5317 0.9834 0.5402 0.053 Uiso 0.382(12) 1 calc R . P A 2
C112 C 0.5776(9) 1.0913(6) 0.56430(13) 0.0490(19) Uani 0.382(12) 1 d G U P A 2
H112 H 0.5743 1.1370 0.5508 0.059 Uiso 0.382(12) 1 calc R . P A 2
C113 C 0.7203(6) 0.7160(6) 0.63638(18) 0.0415(17) Uani 0.470(15) 1 d . U P A 2
H113 H 0.6744 0.7060 0.6497 0.050 Uiso 0.470(15) 1 calc R . P A 2
C114 C 0.8035(6) 0.6559(5) 0.6339(2) 0.0508(17) Uani 0.470(15) 1 d G U P A 2
H114 H 0.8145 0.6048 0.6456 0.061 Uiso 0.470(15) 1 calc R . P A 2
C115 C 0.8707(6) 0.6705(5) 0.61441(19) 0.0490(18) Uani 0.470(15) 1 d G U P A 2
H115 H 0.9275 0.6295 0.6127 0.059 Uiso 0.470(15) 1 calc R . P A 2
C116 C 0.8547(7) 0.7453(7) 0.59734(15) 0.0502(17) Uani 0.470(15) 1 d G U P A 2
H116 H 0.9006 0.7553 0.5840 0.060 Uiso 0.470(15) 1 calc R . P A 2
C117 C 0.7715(8) 0.8054(6) 0.59979(17) 0.0416(19) Uani 0.470(15) 1 d G U P A 2
H117 H 0.7605 0.8565 0.5881 0.050 Uiso 0.470(15) 1 calc R . P A 2
C118 C 0.7043(7) 0.7908(6) 0.61931(19) 0.0335(18) Uani 0.470(15) 1 d G U P A 2
F1 F 0.25509(11) 0.56253(10) 0.62004(3) 0.0516(3) Uani 1 1 d . . . . .
F2 F 0.14633(12) 0.65675(11) 0.64011(3) 0.0530(4) Uani 1 1 d . . . . .
F3 F 0.14403(15) 0.65859(12) 0.59587(3) 0.0622(4) Uani 1 1 d . . . . .
F4 F 0.08227(13) 0.53427(12) 0.61646(5) 0.0763(6) Uani 1 1 d . . . . .
B1 B 0.15701(18) 0.60326(17) 0.61805(5) 0.0336(5) Uani 1 1 d . . . . .
O4 O -0.0154(2) 0.6547(2) 0.77152(5) 0.0819(7) Uani 1 1 d . . . . .
H4A H 0.0195 0.6399 0.7590 0.123 Uiso 1 1 calc GR . . . .
C106 C 0.0416(3) 0.7167(3) 0.78783(7) 0.0774(9) Uani 1 1 d . . . . .
H10J H 0.0700 0.7653 0.7771 0.116 Uiso 1 1 calc GR . . . .
H10K H 0.0993 0.6841 0.7979 0.116 Uiso 1 1 calc GR . . . .
H10L H -0.0042 0.7445 0.8000 0.116 Uiso 1 1 calc GR . . . .

loop_
_atom_site_aniso_label
_atom_site_aniso_U_11
_atom_site_aniso_U_22
_atom_site_aniso_U_33
_atom_site_aniso_U_23
_atom_site_aniso_U_13
_atom_site_aniso_U_12
Cu1 0.02373(13) 0.02089(13) 0.01786(12) 0.00148(9) 0.00319(9) 0.00128(9)
Cu2 0.03026(14) 0.02320(13) 0.01633(12) -0.00001(9) 0.00265(10) 0.00420(10)
Cu3 0.02601(13) 0.02783(14) 0.01829(12) 0.00035(9) 0.00493(10) 0.00358(10)
Cu4 0.03259(14) 0.02145(13) 0.02016(13) 0.00335(9) 0.00373(10) 0.00389(10)
P1 0.0331(2) 0.0292(2) 0.0167(2) -0.00134(16) 0.00364(17) 0.00339(18)
P2 0.0241(2) 0.0226(2) 0.0240(2) 0.00123(16) 0.00376(16) -0.00085(16)
P3 0.0330(2) 0.0246(2) 0.0226(2) 0.00507(16) 0.00179(17) 0.00357(18)
P4 0.0281(2) 0.0299(2) 0.0230(2) 0.00013(17) 0.00736(17) 0.00482(18)
O1 0.0644(11) 0.0587(11) 0.0370(8) 0.0032(8) 0.0227(8) -0.0189(9)
O2 0.0602(11) 0.0569(11) 0.0519(10) 0.0121(8) -0.0273(9) -0.0053(9)
O3 0.0689(13) 0.0314(9) 0.140(2) -0.0255(11) 0.0267(14) -0.0097(9)
N1 0.0325(8) 0.0375(9) 0.0254(8) 0.0074(7) -0.0025(6) 0.0027(7)
N2 0.0385(9) 0.0252(8) 0.0422(9) -0.0069(7) 0.0041(7) 0.0009(7)
N3 0.0400(9) 0.0410(9) 0.0226(7) 0.0029(7) 0.0100(7) -0.0065(7)
N4 0.0465(11) 0.0422(10) 0.0410(10) 0.0018(8) -0.0090(8) -0.0023(8)
N5 0.0494(11) 0.0564(12) 0.0402(10) -0.0014(9) 0.0139(9) -0.0190(10)
N6 0.0483(11) 0.0374(10) 0.0603(13) -0.0071(9) 0.0087(9) -0.0104(9)
C1 0.0299(9) 0.0245(8) 0.0169(7) 0.0017(6) 0.0040(6) 0.0017(7)
C2 0.0291(9) 0.0313(9) 0.0215(8) 0.0058(7) 0.0051(7) 0.0083(7)
C3 0.0256(8) 0.0271(9) 0.0223(8) 0.0007(7) 0.0047(7) 0.0043(7)
C4 0.0267(8) 0.0238(8) 0.0201(8) -0.0021(6) 0.0042(6) 0.0033(7)
C5 0.0298(9) 0.0258(9) 0.0210(8) 0.0034(6) 0.0032(7) -0.0006(7)
C6 0.0321(9) 0.0266(9) 0.0259(9) 0.0030(7) 0.0000(7) -0.0009(7)
C7 0.0269(8) 0.0232(8) 0.0210(8) 0.0027(6) 0.0031(6) 0.0013(6)
C8 0.0341(10) 0.0302(9) 0.0290(9) 0.0079(7) 0.0025(7) 0.0054(8)
C9 0.0372(10) 0.0276(9) 0.0202(8) 0.0020(7) 0.0052(7) 0.0042(7)
C10 0.0324(9) 0.0330(10) 0.0248(9) -0.0030(7) 0.0003(7) 0.0026(8)
C11 0.0416(11) 0.0254(9) 0.0283(9) -0.0019(7) 0.0020(8) 0.0055(8)
C12 0.0292(9) 0.0351(10) 0.0235(8) 0.0062(7) 0.0048(7) 0.0080(8)
C13 0.0362(10) 0.0305(9) 0.0220(8) -0.0032(7) 0.0036(7) -0.0006(8)
C14 0.0392(10) 0.0330(10) 0.0211(8) 0.0025(7) 0.0065(7) 0.0016(8)
C15 0.0370(11) 0.0453(12) 0.0273(9) 0.0081(8) -0.0003(8) 0.0115(9)
C17 0.0293(9) 0.0341(10) 0.0260(9) 0.0010(7) 0.0071(7) 0.0051(7)
C19 0.0377(10) 0.0329(10) 0.0305(10) 0.0038(8) 0.0049(8) 0.0048(8)
C20 0.0303(10) 0.0470(12) 0.0280(9) 0.0021(8) 0.0022(8) 0.0018(8)
C21 0.0324(10) 0.0381(11) 0.0272(9) 0.0034(8) 0.0042(7) -0.0004(8)
C22 0.0289(9) 0.0256(9) 0.0207(8) 0.0011(7) 0.0031(6) 0.0022(7)
C23 0.0397(11) 0.0409(11) 0.0311(10) -0.0023(8) 0.0032(8) 0.0021(9)
C24 0.0331(10) 0.0466(12) 0.0310(10) -0.0026(9) 0.0056(8) -0.0026(9)
C25 0.0428(11) 0.0371(11) 0.0258(9) -0.0009(8) 0.0049(8) 0.0072(9)
C26 0.0475(12) 0.0401(11) 0.0256(9) -0.0007(8) 0.0033(8) -0.0062(9)
C27 0.0430(12) 0.0338(11) 0.0430(12) -0.0017(9) 0.0151(9) 0.0010(9)
C28 0.0460(12) 0.0381(11) 0.0355(11) 0.0035(9) 0.0127(9) -0.0043(9)
C29 0.0490(12) 0.0320(10) 0.0360(10) 0.0043(8) 0.0151(9) 0.0085(9)
C30 0.0311(10) 0.0453(12) 0.0293(10) -0.0053(8) 0.0067(8) 0.0008(8)
C31 0.0307(9) 0.0307(10) 0.0369(10) -0.0018(8) 0.0085(8) 0.0027(8)
C32 0.0549(14) 0.0563(14) 0.0249(10) 0.0041(9) 0.0138(9) -0.0073(11)
C33 0.0303(10) 0.0416(11) 0.0322(10) 0.0078(8) 0.0094(8) 0.0070(8)
C34 0.0395(10) 0.0241(9) 0.0233(8) 0.0021(7) 0.0044(7) 0.0080(7)
C35 0.0356(10) 0.0306(10) 0.0264(9) 0.0017(7) -0.0009(7) 0.0043(8)
C36 0.0439(12) 0.0548(14) 0.0327(11) 0.0010(10) 0.0069(9) 0.0029(10)
C37 0.0464(12) 0.0431(12) 0.0380(11) -0.0129(9) 0.0114(9) 0.0015(10)
C38 0.0333(10) 0.0533(13) 0.0333(10) -0.0037(9) 0.0039(8) -0.0057(9)
C39 0.0611(14) 0.0271(10) 0.0436(12) -0.0069(9) 0.0089(11) 0.0064(10)
C40 0.0370(10) 0.0440(11) 0.0224(9) 0.0023(8) 0.0071(8) 0.0106(9)
C41 0.0479(12) 0.0472(12) 0.0308(10) 0.0064(9) -0.0032(9) 0.0079(10)
C43 0.0467(13) 0.0557(14) 0.0443(13) 0.0099(11) 0.0228(10) 0.0018(11)
C44 0.0410(11) 0.0598(14) 0.0295(10) -0.0021(10) 0.0117(9) 0.0060(10)
C45 0.0468(12) 0.0423(12) 0.0356(11) 0.0143(9) 0.0050(9) 0.0166(10)
C46 0.0377(11) 0.0471(12) 0.0370(11) -0.0064(9) 0.0011(9) 0.0049(9)
C47 0.0448(13) 0.0601(15) 0.0388(12) 0.0002(11) 0.0041(10) -0.0081(11)
C48 0.0332(10) 0.0463(12) 0.0394(11) -0.0049(9) 0.0081(8) -0.0008(9)
C49 0.0469(12) 0.0325(10) 0.0389(11) 0.0108(9) 0.0080(9) 0.0085(9)
C50 0.0479(13) 0.0317(11) 0.0520(13) -0.0033(9) -0.0006(10) -0.0040(9)
C51 0.0523(14) 0.0513(14) 0.0344(11) -0.0082(10) -0.0050(10) -0.0064(11)
C52 0.0654(16) 0.0537(14) 0.0235(10) -0.0060(9) 0.0014(10) -0.0102(12)
C53 0.0515(13) 0.0306(10) 0.0376(11) 0.0054(8) 0.0063(9) 0.0061(9)
C54 0.0376(11) 0.0700(16) 0.0310(10) 0.0030(10) 0.0051(9) 0.0140(11)
C55 0.0378(11) 0.0438(12) 0.0526(14) -0.0016(10) 0.0121(10) -0.0031(9)
C56 0.0570(14) 0.0427(13) 0.0477(13) 0.0037(10) 0.0278(11) 0.0146(11)
C58 0.0381(12) 0.0603(15) 0.0411(12) -0.0045(11) -0.0035(9) -0.0134(10)
C60 0.0524(14) 0.0381(12) 0.0611(16) 0.0024(11) 0.0231(12) -0.0056(10)
C61 0.0485(14) 0.0492(14) 0.0576(15) -0.0146(12) -0.0039(12) 0.0191(11)
C62 0.0703(17) 0.0678(16) 0.0186(9) -0.0051(10) 0.0079(10) -0.0072(13)
C63 0.0476(13) 0.0433(13) 0.0458(13) 0.0052(10) -0.0033(10) -0.0098(10)
C64 0.0497(13) 0.0624(15) 0.0310(11) -0.0103(10) 0.0059(9) 0.0015(11)
C65 0.0515(14) 0.0450(13) 0.0510(14) 0.0084(11) 0.0068(11) -0.0046(11)
C66 0.0453(13) 0.0728(18) 0.0323(11) 0.0086(11) -0.0059(9) 0.0048(12)
C67 0.0381(11) 0.0438(12) 0.0340(10) 0.0053(9) 0.0032(8) 0.0073(9)
C68 0.0584(15) 0.0308(11) 0.0553(14) -0.0012(10) -0.0017(12) 0.0085(10)
C69 0.0735(17) 0.0351(12) 0.0479(13) -0.0051(10) 0.0221(12) 0.0169(11)
C70 0.0607(14) 0.0446(13) 0.0323(11) 0.0075(9) 0.0105(10) 0.0127(11)
C71 0.0401(13) 0.091(2) 0.0335(11) 0.0234(13) 0.0060(10) 0.0054(13)
C72 0.0411(12) 0.0625(15) 0.0331(11) 0.0006(10) -0.0035(9) 0.0089(11)
C73 0.0420(12) 0.0656(16) 0.0442(13) -0.0067(12) 0.0085(10) 0.0101(11)
C74 0.0425(13) 0.0611(16) 0.0516(14) -0.0152(12) 0.0035(11) -0.0058(11)
C75 0.0447(13) 0.0469(13) 0.0528(14) 0.0042(11) 0.0045(11) 0.0143(10)
C76 0.0587(15) 0.0336(12) 0.0636(16) -0.0083(11) -0.0128(13) -0.0042(11)
C77 0.0426(13) 0.100(2) 0.0352(12) 0.0132(13) 0.0029(10) 0.0165(14)
C78 0.0443(12) 0.0392(12) 0.0540(14) -0.0013(10) -0.0093(11) -0.0012(10)
C79 0.0589(15) 0.0472(14) 0.0596(16) -0.0278(12) 0.0051(12) 0.0053(12)
C80 0.0554(15) 0.083(2) 0.0387(13) 0.0109(13) 0.0169(11) 0.0056(14)
C81 0.0764(19) 0.0576(16) 0.0474(14) 0.0210(12) 0.0215(14) 0.0308(14)
C82 0.0409(13) 0.0764(19) 0.0404(12) -0.0055(12) -0.0037(10) -0.0129(12)
C83 0.0403(13) 0.087(2) 0.0576(16) 0.0309(15) 0.0083(12) 0.0211(13)
C84 0.0447(14) 0.0681(18) 0.0698(18) 0.0039(14) 0.0074(13) -0.0158(13)
C85 0.0488(14) 0.0564(16) 0.0725(19) 0.0161(14) 0.0089(13) 0.0219(12)
C86 0.0508(15) 0.092(2) 0.0519(15) 0.0345(15) 0.0185(12) 0.0075(14)
C88 0.0559(15) 0.0471(14) 0.0674(17) 0.0018(13) 0.0074(13) -0.0173(12)
C89 0.0493(15) 0.102(3) 0.0423(14) 0.0017(15) -0.0102(12) 0.0205(15)
C90 0.0428(13) 0.0718(18) 0.0640(17) 0.0204(14) 0.0177(12) -0.0016(12)
C91 0.0657(18) 0.0490(15) 0.083(2) 0.0134(15) 0.0096(16) -0.0178(13)
C92 0.0551(16) 0.0541(16) 0.084(2) -0.0108(15) 0.0047(15) -0.0190(13)
C94 0.0545(15) 0.0521(15) 0.0686(18) -0.0104(13) -0.0138(13) -0.0084(12)
C95 0.0632(17) 0.099(2) 0.0390(14) 0.0236(15) 0.0072(12) 0.0425(17)
C97 0.082(2) 0.0536(16) 0.0618(18) -0.0085(13) -0.0184(15) -0.0104(15)
C98 0.071(2) 0.095(2) 0.0656(19) -0.0114(17) 0.0244(16) -0.0458(19)
C102 0.078(2) 0.076(2) 0.092(3) 0.0044(19) -0.0118(19) -0.0355(19)
C103 0.117(3) 0.079(3) 0.095(3) 0.003(2) -0.017(2) -0.051(2)
C104 0.070(2) 0.073(2) 0.105(3) 0.010(2) -0.018(2) -0.0275(17)
C16 0.028(3) 0.029(3) 0.043(3) -0.005(2) -0.002(3) 0.003(2)
C18 0.035(2) 0.023(2) 0.026(2) 0.003(2) 0.005(2) -0.004(2)
C42 0.056(3) 0.027(2) 0.023(2) -0.0022(19) 0.0093(19) -0.007(2)
C57 0.033(2) 0.043(3) 0.046(2) -0.009(2) 0.0151(19) 0.006(2)
C59 0.073(3) 0.034(3) 0.024(2) 0.0073(17) 0.002(2) -0.001(2)
C87 0.036(2) 0.036(2) 0.063(4) -0.002(3) 0.012(3) 0.0075(19)
C93 0.065(3) 0.0304(18) 0.0284(17) -0.0014(14) -0.003(2) 0.001(2)
C96 0.080(3) 0.029(2) 0.037(2) 0.0070(16) -0.001(2) 0.005(2)
C99 0.042(2) 0.054(4) 0.059(3) -0.010(3) 0.015(2) 0.007(3)
C100 0.033(2) 0.050(3) 0.064(4) -0.005(3) 0.008(2) 0.012(2)
C101 0.043(3) 0.044(2) 0.071(4) 0.001(3) 0.009(3) 0.014(2)
C105 0.090(4) 0.0254(17) 0.040(2) 0.0016(14) -0.007(2) 0.005(2)
C107 0.085(4) 0.030(3) 0.042(3) 0.006(2) -0.008(3) -0.007(3)
C108 0.060(4) 0.025(3) 0.031(3) 0.002(2) -0.011(3) -0.007(3)
C109 0.038(4) 0.027(4) 0.021(3) -0.001(3) 0.000(3) -0.002(3)
C110 0.055(4) 0.023(3) 0.026(3) 0.008(3) 0.005(3) -0.006(3)
C111 0.072(4) 0.033(4) 0.026(3) 0.000(3) 0.002(3) -0.007(3)
C112 0.085(4) 0.030(3) 0.030(3) 0.013(2) -0.005(3) 0.004(3)
C113 0.034(3) 0.033(3) 0.058(4) 0.002(3) 0.009(3) 0.009(2)
C114 0.042(3) 0.042(3) 0.069(4) 0.007(3) 0.007(3) 0.010(2)
C115 0.034(3) 0.044(3) 0.069(4) -0.003(3) 0.006(3) 0.010(3)
C116 0.042(3) 0.050(4) 0.060(3) -0.006(3) 0.016(2) 0.012(3)
C117 0.039(3) 0.042(4) 0.046(3) -0.006(3) 0.011(2) 0.009(3)
C118 0.026(3) 0.032(3) 0.044(3) -0.007(3) 0.008(3) -0.001(3)
F1 0.0378(7) 0.0454(8) 0.0718(10) -0.0085(7) 0.0075(6) 0.0048(6)
F2 0.0588(8) 0.0691(10) 0.0322(7) -0.0071(6) 0.0105(6) 0.0130(7)
F3 0.0883(12) 0.0669(10) 0.0309(7) 0.0091(7) 0.0036(7) 0.0110(9)
F4 0.0455(9) 0.0495(9) 0.1344(18) -0.0072(10) 0.0106(10) -0.0111(7)
B1 0.0324(11) 0.0362(12) 0.0330(11) -0.0001(9) 0.0073(9) -0.0001(9)
O4 0.0834(16) 0.0912(17) 0.0756(16) -0.0124(13) 0.0306(13) -0.0198(14)
C106 0.095(3) 0.082(2) 0.0570(18) -0.0068(16) 0.0146(18) -0.0005(19)

loop_
_atom_type_symbol
_atom_type_description
_atom_type_scat_dispersion_real
_atom_type_scat_dispersion_imag
_atom_type_scat_source
C C 0.0181 0.0091 'International Tables Vol C Tables 4.2.6.8 and 6.1.1.4'
H H 0.0000 0.0000 'International Tables Vol C Tables 4.2.6.8 and 6.1.1.4'
B B 0.0090 0.0039 'International Tables Vol C Tables 4.2.6.8 and 6.1.1.4'
Cu Cu -1.9646 0.5888 'International Tables Vol C Tables 4.2.6.8 and 6.1.1.4'
F F 0.0727 0.0534 'International Tables Vol C Tables 4.2.6.8 and 6.1.1.4'
N N 0.0311 0.0180 'International Tables Vol C Tables 4.2.6.8 and 6.1.1.4'
O O 0.0492 0.0322 'International Tables Vol C Tables 4.2.6.8 and 6.1.1.4'
P P 0.2955 0.4335 'International Tables Vol C Tables 4.2.6.8 and 6.1.1.4'

loop_
_geom_angle_atom_site_label_1
_geom_angle_atom_site_label_2
_geom_angle_atom_site_label_3
_geom_angle
_geom_angle_site_symmetry_1
_geom_angle_site_symmetry_3
_geom_angle_publ_flag
Cu2 Cu1 Cu3 100.277(12) . . ?
Cu4 Cu1 Cu2 102.575(12) . . ?
Cu4 Cu1 Cu3 100.436(12) . . ?
P2 Cu1 Cu2 109.634(16) . . ?
P2 Cu1 Cu3 126.118(17) . . ?
P2 Cu1 Cu4 114.689(16) . . ?
C1 Cu1 Cu2 52.57(5) . . ?
C1 Cu1 Cu3 124.93(5) . . ?
C1 Cu1 Cu4 54.54(5) . . ?
C1 Cu1 P2 108.80(5) . . ?
C4 Cu1 Cu2 54.69(5) . . ?
C4 Cu1 Cu3 51.94(5) . . ?
C4 Cu1 Cu4 129.29(5) . . ?
C4 Cu1 P2 115.70(5) . . ?
C4 Cu1 C1 102.99(7) . . ?
C7 Cu1 Cu2 131.12(5) . . ?
C7 Cu1 Cu3 54.79(5) . . ?
C7 Cu1 Cu4 53.08(5) . . ?
C7 Cu1 P2 118.98(5) . . ?
C7 Cu1 C1 104.00(7) . . ?
C7 Cu1 C4 104.65(7) . . ?
P1 Cu2 Cu1 153.071(18) . . ?
C1 Cu2 Cu1 54.43(5) . . ?
C1 Cu2 P1 105.43(5) . . ?
C1 Cu2 C3 137.51(7) . . ?
C1 Cu2 C4 103.45(7) . . ?
C3 Cu2 Cu1 85.75(5) . . ?
C3 Cu2 P1 116.97(5) . . ?
C4 Cu2 Cu1 53.32(5) . . ?
C4 Cu2 P1 151.04(5) . . ?
C4 Cu2 C3 34.08(7) . . ?
P4 Cu3 Cu1 151.368(19) . . ?
C4 Cu3 Cu1 53.81(5) . . ?
C4 Cu3 P4 111.10(5) . . ?
C4 Cu3 C5 137.36(7) . . ?
C4 Cu3 C7 104.08(7) . . ?
C5 Cu3 Cu1 83.93(5) . . ?
C5 Cu3 P4 109.42(5) . . ?
C7 Cu3 Cu1 52.34(5) . . ?
C7 Cu3 P4 142.72(5) . . ?
C7 Cu3 C5 33.72(7) . . ?
P3 Cu4 Cu1 148.768(18) . . ?
C1 Cu4 Cu1 53.97(5) . . ?
C1 Cu4 P3 151.14(5) . . ?
C1 Cu4 C22 34.00(7) . . ?
C7 Cu4 Cu1 53.28(5) . . ?
C7 Cu4 P3 104.87(5) . . ?
C7 Cu4 C1 103.65(7) . . ?
C7 Cu4 C22 137.49(7) . . ?
C22 Cu4 Cu1 87.00(5) . . ?
C22 Cu4 P3 117.64(5) . . ?
C10 P1 Cu2 109.17(6) . . ?
C10 P1 C13 105.38(9) . . ?
C10 P1 C40 104.17(10) . . ?
C13 P1 Cu2 112.87(6) . . ?
C40 P1 Cu2 121.58(7) . . ?
C40 P1 C13 102.25(9) . . ?
C6 P2 Cu1 121.77(7) . . ?
C6 P2 C16 101.7(3) . . ?
C6 P2 C18 104.1(2) . . ?
C6 P2 C118 99.8(4) . . ?
C16 P2 Cu1 112.7(3) . . ?
C16 P2 C18 104.4(4) . . ?
C18 P2 Cu1 110.4(3) . . ?
C109 P2 Cu1 113.5(4) . . ?
C109 P2 C6 102.0(4) . . ?
C109 P2 C118 106.7(6) . . ?
C118 P2 Cu1 111.4(4) . . ?
C8 P3 Cu4 111.38(6) . . ?
C8 P3 C21 104.22(9) . . ?
C8 P3 C35 103.55(9) . . ?
C21 P3 Cu4 113.13(7) . . ?
C21 P3 C35 102.31(9) . . ?
C35 P3 Cu4 120.56(6) . . ?
C17 P4 Cu3 121.42(7) . . ?
C31 P4 Cu3 102.80(6) . . ?
C31 P4 C17 107.90(9) . . ?
C31 P4 C33 102.84(10) . . ?
C33 P4 Cu3 120.35(7) . . ?
C33 P4 C17 99.80(9) . . ?
C12 N1 H1 116.2 . . ?
C20 N1 H1 116.2 . . ?
C20 N1 C12 127.61(17) . . ?
C11 N2 H2 116.4 . . ?
C50 N2 H2 116.4 . . ?
C50 N2 C11 127.20(18) . . ?
C14 N3 H3 116.1 . . ?
C28 N3 H3 116.1 . . ?
C28 N3 C14 127.81(17) . . ?
C20 N4 H4 119.1 . . ?
C20 N4 C97 121.8(2) . . ?
C97 N4 H4 119.1 . . ?
C28 N5 H5 119.0 . . ?
C28 N5 C98 122.0(2) . . ?
C98 N5 H5 119.0 . . ?
C50 N6 H6 119.0 . . ?
C50 N6 C88 122.1(2) . . ?
C88 N6 H6 119.0 . . ?
Cu1 C1 Cu4 71.49(5) . . ?
Cu2 C1 Cu1 73.00(6) . . ?
Cu2 C1 Cu4 134.97(9) . . ?
C22 C1 Cu1 142.60(14) . . ?
C22 C1 Cu2 144.34(14) . . ?
C22 C1 Cu4 74.43(11) . . ?
C12 C2 C3 121.26(17) . . ?
C19 C2 C3 118.95(18) . . ?
C19 C2 C12 119.77(17) . . ?
C2 C3 Cu2 126.52(13) . . ?
C4 C3 Cu2 72.21(11) . . ?
C4 C3 C2 161.11(18) . . ?
Cu1 C4 Cu2 71.99(6) . . ?
Cu3 C4 Cu1 74.25(6) . . ?
Cu3 C4 Cu2 132.68(9) . . ?
C3 C4 Cu1 140.11(14) . . ?
C3 C4 Cu2 73.71(11) . . ?
C3 C4 Cu3 145.61(15) . . ?
C7 C5 Cu3 70.76(11) . . ?
C7 C5 C9 160.98(19) . . ?
C9 C5 Cu3 127.69(13) . . ?
C24 C6 P2 119.62(15) . . ?
C24 C6 C38 119.09(19) . . ?
C38 C6 P2 121.28(16) . . ?
Cu1 C7 Cu3 72.86(6) . . ?
Cu4 C7 Cu1 73.64(6) . . ?
Cu4 C7 Cu3 131.11(9) . . ?
C5 C7 Cu1 140.70(15) . . ?
C5 C7 Cu3 75.52(12) . . ?
C5 C7 Cu4 145.63(15) . . ?
C36 C8 P3 123.30(17) . . ?
C36 C8 C47 118.9(2) . . ?
C47 C8 P3 117.75(16) . . ?
C14 C9 C5 121.38(18) . . ?
C26 C9 C5 119.22(18) . . ?
C26 C9 C14 119.36(18) . . ?
C23 C10 P1 117.68(15) . . ?
C23 C10 C37 119.2(2) . . ?
C37 C10 P1 123.03(17) . . ?
N2 C11 C34 117.92(17) . . ?
N2 C11 C39 123.0(2) . . ?
C39 C11 C34 119.1(2) . . ?
C2 C12 N1 117.54(16) . . ?
C15 C12 N1 123.40(19) . . ?
C15 C12 C2 119.04(19) . . ?
C25 C13 P1 118.75(15) . . ?
C25 C13 C71 118.0(2) . . ?
C71 C13 P1 123.23(17) . . ?
N3 C14 C9 117.58(16) . . ?
N3 C14 C32 123.93(19) . . ?
C32 C14 C9 118.5(2) . . ?
C12 C15 H15 119.9 . . ?
C45 C15 C12 120.3(2) . . ?
C45 C15 H15 119.9 . . ?
C27 C17 P4 116.20(15) . . ?
C27 C17 C30 119.06(19) . . ?
C30 C17 P4 124.44(16) . . ?
C2 C19 H19 119.8 . . ?
C49 C19 C2 120.4(2) . . ?
C49 C19 H19 119.8 . . ?
O2 C20 N1 124.1(2) . . ?
O2 C20 N4 122.2(2) . . ?
N4 C20 N1 113.73(18) . . ?
C41 C21 P3 121.37(17) . . ?
C78 C21 P3 120.19(16) . . ?
C78 C21 C41 118.4(2) . . ?
C1 C22 Cu4 71.57(11) . . ?
C1 C22 C34 160.00(18) . . ?
C34 C22 Cu4 128.35(13) . . ?
C10 C23 H23 119.7 . . ?
C10 C23 C63 120.7(2) . . ?
C63 C23 H23 119.7 . . ?
C6 C24 H24 120.2 . . ?
C6 C24 C64 119.6(2) . . ?
C64 C24 H24 120.2 . . ?
C13 C25 H25 119.6 . . ?
C46 C25 C13 120.7(2) . . ?
C46 C25 H25 119.6 . . ?
C9 C26 H26 119.4 . . ?
C52 C26 C9 121.2(2) . . ?
C52 C26 H26 119.4 . . ?
C17 C27 H27 119.8 . . ?
C60 C27 C17 120.4(2) . . ?
C60 C27 H27 119.8 . . ?
O1 C28 N3 123.8(2) . . ?
O1 C28 N5 122.3(2) . . ?
N5 C28 N3 113.87(19) . . ?
C34 C29 H29 119.4 . . ?
C56 C29 H29 119.4 . . ?
C56 C29 C34 121.2(2) . . ?
C17 C30 H30 119.9 . . ?
C44 C30 C17 120.2(2) . . ?
C44 C30 H30 119.9 . . ?
C48 C31 P4 122.35(17) . . ?
C48 C31 C65 118.8(2) . . ?
C65 C31 P4 118.63(18) . . ?
C14 C32 H32 119.6 . . ?
C62 C32 C14 120.8(2) . . ?
C62 C32 H32 119.6 . . ?
C54 C33 P4 120.09(17) . . ?
C54 C33 C75 118.9(2) . . ?
C75 C33 P4 120.76(18) . . ?
C11 C34 C22 121.93(18) . . ?
C29 C34 C11 119.10(18) . . ?
C29 C34 C22 118.96(18) . . ?
C53 C35 P3 122.88(16) . . ?
C67 C35 P3 118.15(16) . . ?
C67 C35 C53 118.9(2) . . ?
C8 C36 H36 120.1 . . ?
C8 C36 C80 119.9(2) . . ?
C80 C36 H36 120.1 . . ?
C10 C37 H37 120.2 . . ?
C79 C37 C10 119.6(2) . . ?
C79 C37 H37 120.2 . . ?
C6 C38 H38 119.7 . . ?
C58 C38 C6 120.6(2) . . ?
C58 C38 H38 119.7 . . ?
C11 C39 H39 119.9 . . ?
C69 C39 C11 120.2(2) . . ?
C69 C39 H39 119.9 . . ?
C70 C40 P1 118.05(18) . . ?
C72 C40 P1 122.72(18) . . ?
C72 C40 C70 119.2(2) . . ?
C21 C41 H41 119.9 . . ?
C66 C41 C21 120.3(2) . . ?
C66 C41 H41 119.9 . . ?
C44 C43 H43 120.1 . . ?
C44 C43 C60 119.9(2) . . ?
C60 C43 H43 120.1 . . ?
C30 C44 C43 120.4(2) . . ?
C30 C44 H44 119.8 . . ?
C43 C44 H44 119.8 . . ?
C15 C45 H45 119.5 . . ?
C15 C45 C49 120.99(19) . . ?
C49 C45 H45 119.5 . . ?
C25 C46 H46 119.7 . . ?
C55 C46 C25 120.7(2) . . ?
C55 C46 H46 119.7 . . ?
C8 C47 H47 119.8 . . ?
C84 C47 C8 120.5(2) . . ?
C84 C47 H47 119.8 . . ?
C31 C48 H48 120.1 . . ?
C74 C48 C31 119.9(2) . . ?
C74 C48 H48 120.1 . . ?
C19 C49 C45 119.5(2) . . ?
C19 C49 H49 120.2 . . ?
C45 C49 H49 120.2 . . ?
O3 C50 N2 123.8(2) . . ?
O3 C50 N6 122.5(2) . . ?
N6 C50 N2 113.7(2) . . ?
C58 C51 H51 120.0 . . ?
C58 C51 C64 119.9(2) . . ?
C64 C51 H51 120.0 . . ?
C26 C52 H52 120.6 . . ?
C62 C52 C26 118.9(2) . . ?
C62 C52 H52 120.6 . . ?
C35 C53 H53 119.8 . . ?
C68 C53 C35 120.5(2) . . ?
C68 C53 H53 119.8 . . ?
C33 C54 H54 119.8 . . ?
C33 C54 C77 120.3(3) . . ?
C77 C54 H54 119.8 . . ?
C46 C55 H55 120.4 . . ?
C46 C55 C86 119.2(2) . . ?
C86 C55 H55 120.4 . . ?
C29 C56 H56 120.5 . . ?
C69 C56 C29 119.0(2) . . ?
C69 C56 H56 120.5 . . ?
C38 C58 H58 119.9 . . ?
C51 C58 C38 120.1(2) . . ?
C51 C58 H58 119.9 . . ?
C27 C60 C43 120.0(2) . . ?
C27 C60 H60 120.0 . . ?
C43 C60 H60 120.0 . . ?
C68 C61 H61 120.0 . . ?
C68 C61 C73 120.0(2) . . ?
C73 C61 H61 120.0 . . ?
C32 C62 H62 119.4 . . ?
C52 C62 C32 121.3(2) . . ?
C52 C62 H62 119.4 . . ?
C23 C63 H63 120.1 . . ?
C76 C63 C23 119.8(2) . . ?
C76 C63 H63 120.1 . . ?
C24 C64 H64 119.7 . . ?
C51 C64 C24 120.7(2) . . ?
C51 C64 H64 119.7 . . ?
C31 C65 H65 119.8 . . ?
C91 C65 C31 120.5(3) . . ?
C91 C65 H65 119.8 . . ?
C41 C66 H66 119.6 . . ?
C82 C66 C41 120.8(2) . . ?
C82 C66 H66 119.6 . . ?
C35 C67 H67 119.9 . . ?
C73 C67 C35 120.1(2) . . ?
C73 C67 H67 119.9 . . ?
C53 C68 H68 120.0 . . ?
C61 C68 C53 120.1(2) . . ?
C61 C68 H68 120.0 . . ?
C39 C69 C56 121.3(2) . . ?
C39 C69 H69 119.4 . . ?
C56 C69 H69 119.4 . . ?
C40 C70 H70 119.9 . . ?
C81 C70 C40 120.2(3) . . ?
C81 C70 H70 119.9 . . ?
C13 C71 H71 119.5 . . ?
C86 C71 C13 121.1(2) . . ?
C86 C71 H71 119.5 . . ?
C40 C72 H72 120.1 . . ?
C40 C72 C89 119.9(3) . . ?
C89 C72 H72 120.1 . . ?
C61 C73 C67 120.4(2) . . ?
C61 C73 H73 119.8 . . ?
C67 C73 H73 119.8 . . ?
C48 C74 H74 119.6 . . ?
C92 C74 C48 120.8(3) . . ?
C92 C74 H74 119.6 . . ?
C33 C75 H75 119.8 . . ?
C85 C75 C33 120.3(3) . . ?
C85 C75 H75 119.8 . . ?
C63 C76 H76 119.9 . . ?
C63 C76 C79 120.1(2) . . ?
C79 C76 H76 119.9 . . ?
C54 C77 H77 120.0 . . ?
C83 C77 C54 120.0(3) . . ?
C83 C77 H77 120.0 . . ?
C21 C78 H78 119.8 . . ?
C94 C78 C21 120.4(2) . . ?
C94 C78 H78 119.8 . . ?
C37 C79 H79 119.8 . . ?
C76 C79 C37 120.5(2) . . ?
C76 C79 H79 119.8 . . ?
C36 C80 H80 119.5 . . ?
C90 C80 C36 121.0(3) . . ?
C90 C80 H80 119.5 . . ?
C70 C81 H81 120.1 . . ?
C95 C81 C70 119.8(3) . . ?
C95 C81 H81 120.1 . . ?
C66 C82 H82 120.4 . . ?
C94 C82 C66 119.2(2) . . ?
C94 C82 H82 120.4 . . ?
C77 C83 H83 119.9 . . ?
C85 C83 C77 120.2(2) . . ?
C85 C83 H83 119.9 . . ?
C47 C84 H84 119.9 . . ?
C90 C84 C47 120.2(3) . . ?
C90 C84 H84 119.9 . . ?
C75 C85 H85 119.9 . . ?
C83 C85 C75 120.2(3) . . ?
C83 C85 H85 119.9 . . ?
C55 C86 C71 120.3(2) . . ?
C55 C86 H86 119.8 . . ?
C71 C86 H86 119.8 . . ?
N6 C88 H88A 109.2 . . ?
N6 C88 H88B 109.2 . . ?
N6 C88 C104 111.9(2) . . ?
H88A C88 H88B 107.9 . . ?
C104 C88 H88A 109.2 . . ?
C104 C88 H88B 109.2 . . ?
C72 C89 H89 119.7 . . ?
C95 C89 C72 120.6(3) . . ?
C95 C89 H89 119.7 . . ?
C80 C90 C84 119.5(2) . . ?
C80 C90 H90 120.3 . . ?
C84 C90 H90 120.3 . . ?
C65 C91 H91 119.9 . . ?
C65 C91 C92 120.2(3) . . ?
C92 C91 H91 119.9 . . ?
C74 C92 C91 119.9(3) . . ?
C74 C92 H92 120.1 . . ?
C91 C92 H92 120.1 . . ?
C78 C94 H94 119.6 . . ?
C82 C94 C78 120.9(3) . . ?
C82 C94 H94 119.6 . . ?
C81 C95 H95 119.8 . . ?
C89 C95 C81 120.3(2) . . ?
C89 C95 H95 119.8 . . ?
N4 C97 H97A 108.7 . . ?
N4 C97 H97B 108.7 . . ?
H97A C97 H97B 107.6 . . ?
C103 C97 N4 114.2(3) . . ?
C103 C97 H97A 108.7 . . ?
C103 C97 H97B 108.7 . . ?
N5 C98 H98A 109.2 . . ?
N5 C98 H98B 109.2 . . ?
N5 C98 C102 112.0(3) . . ?
H98A C98 H98B 107.9 . . ?
C102 C98 H98A 109.2 . . ?
C102 C98 H98B 109.2 . . ?
C98 C102 H10A 109.5 . . ?
C98 C102 H10B 109.5 . . ?
C98 C102 H10C 109.5 . . ?
H10A C102 H10B 109.5 . . ?
H10A C102 H10C 109.5 . . ?
H10B C102 H10C 109.5 . . ?
C97 C103 H10D 109.5 . . ?
C97 C103 H10E 109.5 . . ?
C97 C103 H10F 109.5 . . ?
H10D C103 H10E 109.5 . . ?
H10D C103 H10F 109.5 . . ?
H10E C103 H10F 109.5 . . ?
C88 C104 H10G 109.5 . . ?
C88 C104 H10H 109.5 . . ?
C88 C104 H10I 109.5 . . ?
H10G C104 H10H 109.5 . . ?
H10G C104 H10I 109.5 . . ?
H10H C104 H10I 109.5 . . ?
C57 C16 P2 122.0(6) . . ?
C57 C16 C87 118.3(5) . . ?
C87 C16 P2 119.6(7) . . ?
C42 C18 P2 122.4(5) . . ?
C93 C18 P2 119.4(5) . . ?
C93 C18 C42 117.6(4) . . ?
C18 C42 H42 119.3 . . ?
C59 C42 C18 121.4(4) . . ?
C59 C42 H42 119.3 . . ?
C16 C57 H57 119.9 . . ?
C16 C57 C99 120.2(6) . . ?
C99 C57 H57 119.9 . . ?
C42 C59 H59 120.1 . . ?
C42 C59 C96 119.9(4) . . ?
C96 C59 H59 120.1 . . ?
C16 C87 H87 119.5 . . ?
C101 C87 C16 121.1(6) . . ?
C101 C87 H87 119.5 . . ?
C18 C93 H93 119.8 . . ?
C18 C93 C105 120.3(4) . . ?
C105 C93 H93 119.8 . . ?
C59 C96 H96 119.9 . . ?
C105 C96 C59 120.1(4) . . ?
C105 C96 H96 119.9 . . ?
C57 C99 H99 119.8 . . ?
C100 C99 C57 120.5(6) . . ?
C100 C99 H99 119.8 . . ?
C99 C100 H100 119.7 . . ?
C99 C100 C101 120.5(5) . . ?
C101 C100 H100 119.7 . . ?
C87 C101 H101 120.3 . . ?
C100 C101 C87 119.3(6) . . ?
C100 C101 H101 120.3 . . ?
C93 C105 H105 119.7 . . ?
C96 C105 C93 120.5(4) . . ?
C96 C105 H105 119.7 . . ?
C108 C107 H107 120.0 . . ?
C108 C107 C112 120.0 . . ?
C112 C107 H107 120.0 . . ?
C107 C108 H108 120.0 . . ?
C109 C108 C107 120.0 . . ?
C109 C108 H108 120.0 . . ?
C108 C109 P2 125.4(6) . . ?
C110 C109 P2 114.6(6) . . ?
C110 C109 C108 120.0 . . ?
C109 C110 H110 120.0 . . ?
C109 C110 C111 120.0 . . ?
C111 C110 H110 120.0 . . ?
C110 C111 H111 120.0 . . ?
C112 C111 C110 120.0 . . ?
C112 C111 H111 120.0 . . ?
C107 C112 H112 120.0 . . ?
C111 C112 C107 120.0 . . ?
C111 C112 H112 120.0 . . ?
C114 C113 H113 120.0 . . ?
C114 C113 C118 120.0 . . ?
C118 C113 H113 120.0 . . ?
C113 C114 H114 120.0 . . ?
C115 C114 C113 120.0 . . ?
C115 C114 H114 120.0 . . ?
C114 C115 H115 120.0 . . ?
C114 C115 C116 120.0 . . ?
C116 C115 H115 120.0 . . ?
C115 C116 H116 120.0 . . ?
C117 C116 C115 120.0 . . ?
C117 C116 H116 120.0 . . ?
C116 C117 H117 120.0 . . ?
C118 C117 C116 120.0 . . ?
C118 C117 H117 120.0 . . ?
C113 C118 P2 112.8(5) . . ?
C117 C118 P2 127.2(5) . . ?
C117 C118 C113 120.0 . . ?
F2 B1 F1 109.72(19) . . ?
F2 B1 F3 109.06(19) . . ?
F3 B1 F1 110.23(19) . . ?
F4 B1 F1 108.50(19) . . ?
F4 B1 F2 109.4(2) . . ?
F4 B1 F3 109.9(2) . . ?
C106 O4 H4A 109.5 . . ?
O4 C106 H10J 109.5 . . ?
O4 C106 H10K 109.5 . . ?
O4 C106 H10L 109.5 . . ?
H10J C106 H10K 109.5 . . ?
H10J C106 H10L 109.5 . . ?
H10K C106 H10L 109.5 . . ?

loop_
_geom_bond_atom_site_label_1
_geom_bond_atom_site_label_2
_geom_bond_distance
_geom_bond_site_symmetry_2
_geom_bond_publ_flag
Cu1 Cu2 2.4618(3) . ?
Cu1 Cu3 2.4759(3) . ?
Cu1 Cu4 2.4553(3) . ?
Cu1 P2 2.2535(5) . ?
Cu1 C1 2.0939(18) . ?
Cu1 C4 2.0761(18) . ?
Cu1 C7 2.0511(17) . ?
Cu2 P1 2.2458(5) . ?
Cu2 C1 2.0443(17) . ?
Cu2 C3 2.1293(18) . ?
Cu2 C4 2.1123(17) . ?
Cu3 P4 2.2376(5) . ?
Cu3 C4 2.0256(17) . ?
Cu3 C5 2.1709(18) . ?
Cu3 C7 2.1170(18) . ?
Cu4 P3 2.2356(5) . ?
Cu4 C1 2.1091(17) . ?
Cu4 C7 2.0457(18) . ?
Cu4 C22 2.1415(17) . ?
P1 C10 1.817(2) . ?
P1 C13 1.830(2) . ?
P1 C40 1.826(2) . ?
P2 C6 1.8261(19) . ?
P2 C16 1.831(7) . ?
P2 C18 1.836(5) . ?
P2 C109 1.797(7) . ?
P2 C118 1.832(6) . ?
P3 C8 1.824(2) . ?
P3 C21 1.827(2) . ?
P3 C35 1.829(2) . ?
P4 C17 1.829(2) . ?
P4 C31 1.821(2) . ?
P4 C33 1.825(2) . ?
O1 C28 1.231(3) . ?
O2 C20 1.218(3) . ?
O3 C50 1.216(3) . ?
N1 H1 0.8800 . ?
N1 C12 1.408(3) . ?
N1 C20 1.375(3) . ?
N2 H2 0.8800 . ?
N2 C11 1.399(3) . ?
N2 C50 1.387(3) . ?
N3 H3 0.8800 . ?
N3 C14 1.394(3) . ?
N3 C28 1.371(3) . ?
N4 H4 0.8800 . ?
N4 C20 1.351(3) . ?
N4 C97 1.443(3) . ?
N5 H5 0.8800 . ?
N5 C28 1.349(3) . ?
N5 C98 1.445(3) . ?
N6 H6 0.8800 . ?
N6 C50 1.348(3) . ?
N6 C88 1.455(3) . ?
C1 C22 1.243(3) . ?
C2 C3 1.449(2) . ?
C2 C12 1.407(3) . ?
C2 C19 1.402(3) . ?
C3 C4 1.243(3) . ?
C5 C7 1.245(3) . ?
C5 C9 1.439(2) . ?
C6 C24 1.390(3) . ?
C6 C38 1.394(3) . ?
C8 C36 1.382(3) . ?
C8 C47 1.389(3) . ?
C9 C14 1.408(3) . ?
C9 C26 1.398(3) . ?
C10 C23 1.385(3) . ?
C10 C37 1.392(3) . ?
C11 C34 1.407(3) . ?
C11 C39 1.402(3) . ?
C12 C15 1.400(3) . ?
C13 C25 1.387(3) . ?
C13 C71 1.388(3) . ?
C14 C32 1.400(3) . ?
C15 H15 0.9500 . ?
C15 C45 1.382(3) . ?
C17 C27 1.392(3) . ?
C17 C30 1.393(3) . ?
C19 H19 0.9500 . ?
C19 C49 1.386(3) . ?
C21 C41 1.393(3) . ?
C21 C78 1.386(3) . ?
C22 C34 1.444(2) . ?
C23 H23 0.9500 . ?
C23 C63 1.386(3) . ?
C24 H24 0.9500 . ?
C24 C64 1.393(3) . ?
C25 H25 0.9500 . ?
C25 C46 1.382(3) . ?
C26 H26 0.9500 . ?
C26 C52 1.390(3) . ?
C27 H27 0.9500 . ?
C27 C60 1.384(3) . ?
C29 H29 0.9500 . ?
C29 C34 1.397(3) . ?
C29 C56 1.389(3) . ?
C30 H30 0.9500 . ?
C30 C44 1.381(3) . ?
C31 C48 1.393(3) . ?
C31 C65 1.396(3) . ?
C32 H32 0.9500 . ?
C32 C62 1.379(4) . ?
C33 C54 1.386(3) . ?
C33 C75 1.396(3) . ?
C35 C53 1.393(3) . ?
C35 C67 1.388(3) . ?
C36 H36 0.9500 . ?
C36 C80 1.391(4) . ?
C37 H37 0.9500 . ?
C37 C79 1.389(4) . ?
C38 H38 0.9500 . ?
C38 C58 1.383(3) . ?
C39 H39 0.9500 . ?
C39 C69 1.377(4) . ?
C40 C70 1.392(3) . ?
C40 C72 1.387(3) . ?
C41 H41 0.9500 . ?
C41 C66 1.385(3) . ?
C43 H43 0.9500 . ?
C43 C44 1.381(4) . ?
C43 C60 1.384(4) . ?
C44 H44 0.9500 . ?
C45 H45 0.9500 . ?
C45 C49 1.388(3) . ?
C46 H46 0.9500 . ?
C46 C55 1.375(3) . ?
C47 H47 0.9500 . ?
C47 C84 1.387(4) . ?
C48 H48 0.9500 . ?
C48 C74 1.389(3) . ?
C49 H49 0.9500 . ?
C51 H51 0.9500 . ?
C51 C58 1.373(4) . ?
C51 C64 1.378(4) . ?
C52 H52 0.9500 . ?
C52 C62 1.374(4) . ?
C53 H53 0.9500 . ?
C53 C68 1.387(3) . ?
C54 H54 0.9500 . ?
C54 C77 1.390(3) . ?
C55 H55 0.9500 . ?
C55 C86 1.376(4) . ?
C56 H56 0.9500 . ?
C56 C69 1.379(4) . ?
C58 H58 0.9500 . ?
C60 H60 0.9500 . ?
C61 H61 0.9500 . ?
C61 C68 1.375(4) . ?
C61 C73 1.378(4) . ?
C62 H62 0.9500 . ?
C63 H63 0.9500 . ?
C63 C76 1.375(4) . ?
C64 H64 0.9500 . ?
C65 H65 0.9500 . ?
C65 C91 1.380(4) . ?
C66 H66 0.9500 . ?
C66 C82 1.372(4) . ?
C67 H67 0.9500 . ?
C67 C73 1.387(3) . ?
C68 H68 0.9500 . ?
C69 H69 0.9500 . ?
C70 H70 0.9500 . ?
C70 C81 1.391(3) . ?
C71 H71 0.9500 . ?
C71 C86 1.382(4) . ?
C72 H72 0.9500 . ?
C72 C89 1.391(4) . ?
C73 H73 0.9500 . ?
C74 H74 0.9500 . ?
C74 C92 1.366(4) . ?
C75 H75 0.9500 . ?
C75 C85 1.384(4) . ?
C76 H76 0.9500 . ?
C76 C79 1.378(4) . ?
C77 H77 0.9500 . ?
C77 C83 1.379(5) . ?
C78 H78 0.9500 . ?
C78 C94 1.386(4) . ?
C79 H79 0.9500 . ?
C80 H80 0.9500 . ?
C80 C90 1.370(4) . ?
C81 H81 0.9500 . ?
C81 C95 1.380(5) . ?
C82 H82 0.9500 . ?
C82 C94 1.370(4) . ?
C83 H83 0.9500 . ?
C83 C85 1.375(5) . ?
C84 H84 0.9500 . ?
C84 C90 1.373(4) . ?
C85 H85 0.9500 . ?
C86 H86 0.9500 . ?
C88 H88A 0.9900 . ?
C88 H88B 0.9900 . ?
C88 C104 1.494(5) . ?
C89 H89 0.9500 . ?
C89 C95 1.363(5) . ?
C90 H90 0.9500 . ?
C91 H91 0.9500 . ?
C91 C92 1.384(5) . ?
C92 H92 0.9500 . ?
C94 H94 0.9500 . ?
C95 H95 0.9500 . ?
C97 H97A 0.9900 . ?
C97 H97B 0.9900 . ?
C97 C103 1.432(5) . ?
C98 H98A 0.9900 . ?
C98 H98B 0.9900 . ?
C98 C102 1.465(5) . ?
C102 H10A 0.9800 . ?
C102 H10B 0.9800 . ?
C102 H10C 0.9800 . ?
C103 H10D 0.9800 . ?
C103 H10E 0.9800 . ?
C103 H10F 0.9800 . ?
C104 H10G 0.9800 . ?
C104 H10H 0.9800 . ?
C104 H10I 0.9800 . ?
C16 C57 1.381(8) . ?
C16 C87 1.399(7) . ?
C18 C42 1.393(5) . ?
C18 C93 1.389(6) . ?
C42 H42 0.9500 . ?
C42 C59 1.369(7) . ?
C57 H57 0.9500 . ?
C57 C99 1.393(8) . ?
C59 H59 0.9500 . ?
C59 C96 1.375(8) . ?
C87 H87 0.9500 . ?
C87 C101 1.382(9) . ?
C93 H93 0.9500 . ?
C93 C105 1.389(6) . ?
C96 H96 0.9500 . ?
C96 C105 1.358(7) . ?
C99 H99 0.9500 . ?
C99 C100 1.362(9) . ?
C100 H100 0.9500 . ?
C100 C101 1.377(9) . ?
C101 H101 0.9500 . ?
C105 H105 0.9500 . ?
C107 H107 0.9500 . ?
C107 C108 1.3900 . ?
C107 C112 1.3900 . ?
C108 H108 0.9500 . ?
C108 C109 1.3900 . ?
C109 C110 1.3900 . ?
C110 H110 0.9500 . ?
C110 C111 1.3900 . ?
C111 H111 0.9500 . ?
C111 C112 1.3900 . ?
C112 H112 0.9500 . ?
C113 H113 0.9500 . ?
C113 C114 1.3900 . ?
C113 C118 1.3900 . ?
C114 H114 0.9500 . ?
C114 C115 1.3900 . ?
C115 H115 0.9500 . ?
C115 C116 1.3900 . ?
C116 H116 0.9500 . ?
C116 C117 1.3900 . ?
C117 H117 0.9500 . ?
C117 C118 1.3900 . ?
F1 B1 1.383(3) . ?
F2 B1 1.381(3) . ?
F3 B1 1.381(3) . ?
F4 B1 1.380(3) . ?
O4 H4A 0.8400 . ?
O4 C106 1.382(4) . ?
C106 H10J 0.9800 . ?
C106 H10K 0.9800 . ?
C106 H10L 0.9800 . ?
